data_4304184
loop_
_publ_author_name
'Anurag Mishra'
'Afsar Ali'
'Shailesh Upreti'
'Rajeev Gupta'

_publ_contact_author_address
;
Department of Chemistry 
University of Delhi
Delhi - 110 007
INDIA
;
_publ_contact_author_email 'rgupta@chemistry.du.ac.in '
_publ_contact_author_fax '91 11 2766 6605'
_publ_contact_author_name 'Dr. Rajeev Gupta'
_publ_contact_author_phone '91 11 2666 7624'
_publ_section_title
;
Cobalt Coordination Induced Functionalized Molecular Clefts: Isolation of
{CoIII-ZnII} Heterometallic Complexes and Their Applications in Beckmann
Rearrangement Reactions
;
_journal_name_full 'Inorganic Chemistry'
_journal_page_first 154
_journal_page_last 161
_journal_paper_doi 10.1021/ic7016424
_journal_volume 47
_journal_year 2008
_chemical_formula_moiety 'C38 H31 Cl3 Co N11 O5 Zn2, 2(C4 H9 N O)'
_chemical_formula_sum 'C46 H49 Cl3 Co N13 O7 Zn2'
_chemical_formula_weight 1192.04
_chemical_name_systematic
; 
 ? 
;
_space_group_IT_number 14
_symmetry_cell_setting monoclinic
_symmetry_space_group_name_Hall '-P 2ybc'
_symmetry_space_group_name_H-M 'P 1 21/c 1'
_atom_sites_solution_hydrogens geom
_atom_sites_solution_primary direct
_atom_sites_solution_secondary difmap
_audit_creation_method SHELXL-97
_cell_angle_alpha 90.00
_cell_angle_beta 108.498(5)
_cell_angle_gamma 90.00
_cell_formula_units_Z 4
_cell_length_a 17.608(4)
_cell_length_b 18.924(5)
_cell_length_c 16.472(4)
_cell_measurement_reflns_used 4997
_cell_measurement_temperature 298(2)
_cell_measurement_theta_max 24.94
_cell_measurement_theta_min 2.31
_cell_volume 5205(2)
_computing_cell_refinement 'Bruker SMART'
_computing_data_collection 'Bruker SMART'
_computing_data_reduction 'Bruker SAINT'
_computing_molecular_graphics 'Bruker SHELXTL'
_computing_publication_material 'Bruker SHELXTL'
_computing_structure_refinement 'SHELXL-97 (Sheldrick, 1997)'
_computing_structure_solution 'SHELXS-97 (Sheldrick, 1990)'
_diffrn_ambient_temperature 298(2)
_diffrn_measured_fraction_theta_full 0.999
_diffrn_measured_fraction_theta_max 0.999
_diffrn_measurement_device_type 'CCD area detector'
_diffrn_measurement_method 'phi and omega scans'
_diffrn_radiation_monochromator graphite
_diffrn_radiation_source 'fine-focus sealed tube'
_diffrn_radiation_type MoK\a
_diffrn_radiation_wavelength 0.71073
_diffrn_reflns_av_R_equivalents 0.0926
_diffrn_reflns_av_sigmaI/netI 0.0779
_diffrn_reflns_limit_h_max 20
_diffrn_reflns_limit_h_min -20
_diffrn_reflns_limit_k_max 22
_diffrn_reflns_limit_k_min -22
_diffrn_reflns_limit_l_max 19
_diffrn_reflns_limit_l_min -19
_diffrn_reflns_number 33161
_diffrn_reflns_theta_full 25.00
_diffrn_reflns_theta_max 25.00
_diffrn_reflns_theta_min 1.22
_exptl_absorpt_coefficient_mu 1.445
_exptl_absorpt_correction_T_max 0.884
_exptl_absorpt_correction_T_min 0.852
_exptl_absorpt_correction_type multi-scan
_exptl_absorpt_process_details '(SADABS; Bruker, 2000)'
_exptl_crystal_colour yellow
_exptl_crystal_density_diffrn 1.521
_exptl_crystal_density_method 'not measured'
_exptl_crystal_description plates
_exptl_crystal_F_000 2440
_exptl_crystal_size_max 0.217
_exptl_crystal_size_mid 0.091
_exptl_crystal_size_min 0.087
_refine_diff_density_max 1.654
_refine_diff_density_min -1.050
_refine_diff_density_rms 0.179
_refine_ls_extinction_method none
_refine_ls_goodness_of_fit_ref 0.992
_refine_ls_hydrogen_treatment constr
_refine_ls_matrix_type full
_refine_ls_number_parameters 659
_refine_ls_number_reflns 9165
_refine_ls_number_restraints 0
_refine_ls_restrained_S_all 0.992
_refine_ls_R_factor_all 0.0745
_refine_ls_R_factor_gt 0.0527
_refine_ls_shift/su_max 0.006
_refine_ls_shift/su_mean 0.005
_refine_ls_structure_factor_coef Fsqd
_refine_ls_weighting_details 'calc w=1/[\s^2^(Fo^2^)+(0.1694P)^2^+14.4282P] where P=(Fo^2^+2Fc^2^)/3'
_refine_ls_weighting_scheme calc
_refine_ls_wR_factor_gt 0.1669
_refine_ls_wR_factor_ref 0.1881
_reflns_number_gt 4236
_reflns_number_total 9165
_reflns_threshold_expression >2sigma(I)
_cod_data_source_file ic7016424-file005_4.cif
_cod_data_source_block Complex4
_cod_depositor_comments
;
The following automatic conversions were performed:
'_symmetry_cell_setting' value 'Monoclinic' changed to 'monoclinic'
according to '/home/saulius/struct/CIF-dictionaries/cif_core.dic'
dictionary named 'cif_core.dic' version 2.4.1 from 2010-06-29.

Automatic conversion script
Id: cif_fix_enum 1527 2010-12-29 10:47:43Z saulius 
;
_cod_original_formula_sum 'C46 H49 Cl3 Co N13 O7 Zn2 '
_cod_database_code 4304184

loop_
_symmetry_equiv_pos_as_xyz
'x, y, z'
'-x, y+1/2, -z+1/2'
'-x, -y, -z'
'x, -y-1/2, z-1/2'

loop_
_atom_site_label
_atom_site_type_symbol
_atom_site_fract_x
_atom_site_fract_y
_atom_site_fract_z
_atom_site_U_iso_or_equiv
_atom_site_adp_type
_atom_site_occupancy
_atom_site_symmetry_multiplicity
_atom_site_calc_flag
_atom_site_refinement_flags
_atom_site_disorder_assembly
_atom_site_disorder_group
Co1 Co 0.35969(7) 0.38577(6) 0.23458(7) 0.0331(4) Uani 1 1 d . . .
Zn1 Zn 0.60219(7) 0.40205(6) 0.23446(7) 0.0407(4) Uani 1 1 d . . .
Zn2 Zn 0.12228(7) 0.35262(7) 0.23914(7) 0.0540(5) Uani 1 1 d . . .
Cl1 Cl 0.64962(19) 0.32045(15) 0.16426(18) 0.0667(9) Uani 1 1 d . . .
Cl2 Cl 0.70362(17) 0.47492(15) 0.30205(18) 0.0619(8) Uani 1 1 d . . .
Cl3 Cl 0.0414(2) 0.2768(2) 0.2724(2) 0.0954(13) Uani 1 1 d . . .
O1 O 0.4487(5) 0.3161(4) 0.0520(5) 0.058(2) Uani 1 1 d . . .
O2 O 0.2751(5) 0.2468(4) 0.3698(5) 0.071(2) Uani 1 1 d . . .
N1 N 0.3697(4) 0.2891(4) 0.2180(4) 0.0331(18) Uani 1 1 d . . .
N2 N 0.4130(4) 0.3888(4) 0.1460(5) 0.0355(19) Uani 1 1 d . . .
N3 N 0.5176(5) 0.4666(4) 0.1522(5) 0.040(2) Uani 1 1 d . . .
N4 N 0.3123(4) 0.3518(4) 0.3195(4) 0.0361(19) Uani 1 1 d . . .
N5 N 0.1983(5) 0.3949(4) 0.3468(5) 0.049(2) Uani 1 1 d . . .
C1 C 0.3398(6) 0.2437(5) 0.2633(6) 0.042(3) Uani 1 1 d . . .
C2 C 0.3412(7) 0.1720(5) 0.2475(8) 0.058(3) Uani 1 1 d . . .
H2 H 0.3210 0.1401 0.2783 0.069 Uiso 1 1 calc R . .
C3 C 0.3725(7) 0.1483(5) 0.1862(8) 0.064(3) Uani 1 1 d . . .
H3 H 0.3753 0.1001 0.1763 0.077 Uiso 1 1 calc R . .
C4 C 0.3996(6) 0.1967(5) 0.1396(7) 0.051(3) Uani 1 1 d . . .
H4 H 0.4189 0.1812 0.0963 0.061 Uiso 1 1 calc R . .
C5 C 0.3986(5) 0.2671(5) 0.1565(6) 0.037(2) Uani 1 1 d . . .
C6 C 0.4233(6) 0.3259(5) 0.1119(6) 0.036(2) Uani 1 1 d . . .
C7 C 0.4391(6) 0.4518(5) 0.1176(5) 0.033(2) Uani 1 1 d . . .
C8 C 0.3893(7) 0.4952(5) 0.0612(7) 0.050(3) Uani 1 1 d . . .
H8 H 0.3353 0.4835 0.0385 0.061 Uiso 1 1 calc R . .
C9 C 0.4171(8) 0.5568(6) 0.0365(7) 0.059(3) Uani 1 1 d . . .
H9 H 0.3827 0.5870 -0.0028 0.071 Uiso 1 1 calc R . .
C10 C 0.4965(8) 0.5726(6) 0.0711(7) 0.059(3) Uani 1 1 d . . .
H10 H 0.5173 0.6137 0.0556 0.071 Uiso 1 1 calc R . .
C11 C 0.5442(7) 0.5276(5) 0.1280(7) 0.053(3) Uani 1 1 d . . .
H11 H 0.5981 0.5389 0.1518 0.063 Uiso 1 1 calc R . .
C12 C 0.2789(6) 0.3925(5) 0.3696(6) 0.040(2) Uani 1 1 d . . .
C13 C 0.3259(6) 0.4305(6) 0.4390(7) 0.055(3) Uani 1 1 d . . .
H13 H 0.3814 0.4302 0.4527 0.066 Uiso 1 1 calc R . .
C14 C 0.2895(7) 0.4692(7) 0.4879(7) 0.064(3) Uani 1 1 d . . .
H14 H 0.3199 0.4957 0.5345 0.077 Uiso 1 1 calc R . .
C15 C 0.2085(8) 0.4673(8) 0.4660(8) 0.077(4) Uani 1 1 d . . .
H15 H 0.1830 0.4917 0.4990 0.093 Uiso 1 1 calc R . .
C16 C 0.1643(7) 0.4305(7) 0.3970(8) 0.071(4) Uani 1 1 d . . .
H16 H 0.1089 0.4297 0.3838 0.085 Uiso 1 1 calc R . .
C17 C 0.3054(6) 0.2804(6) 0.3225(6) 0.046(3) Uani 1 1 d . . .
O3 O 0.1644(5) 0.4820(4) 0.0794(5) 0.078(2) Uani 1 1 d . . .
O4 O 0.5338(5) 0.4994(4) 0.4011(5) 0.074(2) Uani 1 1 d . . .
N6 N 0.3470(5) 0.4835(4) 0.2451(5) 0.0372(19) Uani 1 1 d . . .
N7 N 0.2515(4) 0.3957(4) 0.1516(5) 0.038(2) Uani 1 1 d . . .
N8 N 0.1501(5) 0.3130(4) 0.1369(5) 0.049(2) Uani 1 1 d . . .
N9 N 0.4619(4) 0.4065(4) 0.3220(5) 0.0371(19) Uani 1 1 d . . .
N10 N 0.5779(5) 0.3441(4) 0.3293(5) 0.048(2) Uani 1 1 d . . .
C18 C 0.4055(6) 0.5201(5) 0.2991(6) 0.044(3) Uani 1 1 d . . .
C19 C 0.3979(7) 0.5909(6) 0.3064(8) 0.058(3) Uani 1 1 d . . .
H19 H 0.4379 0.6168 0.3457 0.070 Uiso 1 1 calc R . .
C20 C 0.3303(8) 0.6238(6) 0.2549(9) 0.077(4) Uani 1 1 d . . .
H20 H 0.3241 0.6722 0.2601 0.092 Uiso 1 1 calc R . .
C21 C 0.2721(7) 0.5866(6) 0.1964(8) 0.066(3) Uani 1 1 d . . .
H21 H 0.2273 0.6092 0.1601 0.079 Uiso 1 1 calc R . .
C22 C 0.2811(6) 0.5142(5) 0.1922(6) 0.047(3) Uani 1 1 d . . .
C23 C 0.2246(6) 0.4628(6) 0.1341(7) 0.047(3) Uani 1 1 d . . .
C24 C 0.2053(5) 0.3401(5) 0.1059(6) 0.038(2) Uani 1 1 d . . .
C25 C 0.2172(6) 0.3115(5) 0.0345(6) 0.047(3) Uani 1 1 d . . .
H25 H 0.2567 0.3299 0.0142 0.057 Uiso 1 1 calc R . .
C26 C 0.1722(7) 0.2574(7) -0.0063(7) 0.064(3) Uani 1 1 d . . .
H26 H 0.1791 0.2391 -0.0559 0.077 Uiso 1 1 calc R . .
C27 C 0.1161(7) 0.2293(7) 0.0257(8) 0.070(4) Uani 1 1 d . . .
H27 H 0.0861 0.1902 -0.0002 0.084 Uiso 1 1 calc R . .
C28 C 0.1048(7) 0.2593(7) 0.0962(7) 0.067(3) Uani 1 1 d . . .
H28 H 0.0647 0.2420 0.1162 0.081 Uiso 1 1 calc R . .
C29 C 0.5188(6) 0.3554(5) 0.3621(6) 0.041(2) Uani 1 1 d . . .
C30 C 0.5112(6) 0.3147(6) 0.4269(7) 0.060(3) Uani 1 1 d . . .
H30 H 0.4684 0.3224 0.4474 0.072 Uiso 1 1 calc R . .
C31 C 0.5654(7) 0.2627(7) 0.4627(7) 0.065(3) Uani 1 1 d . . .
H31 H 0.5600 0.2351 0.5073 0.078 Uiso 1 1 calc R . .
C32 C 0.6281(7) 0.2523(7) 0.4313(8) 0.072(4) Uani 1 1 d . . .
H32 H 0.6668 0.2180 0.4545 0.086 Uiso 1 1 calc R . .
C33 C 0.6316(7) 0.2939(6) 0.3651(8) 0.067(3) Uani 1 1 d . . .
H33 H 0.6739 0.2870 0.3435 0.080 Uiso 1 1 calc R . .
C34 C 0.4751(6) 0.4745(6) 0.3466(7) 0.047(3) Uani 1 1 d . . .
O1S O 0.0689(9) 0.4426(8) 0.2074(8) 0.136(7) Uani 1 1 d . . .
N1S N 0.0164(12) 0.5511(11) 0.1580(13) 0.168(7) Uani 1 1 d . . .
C1S C 0.0303(17) 0.4748(13) 0.1579(19) 0.138(7) Uani 1 1 d . . .
C2S C -0.0290(17) 0.4275(12) 0.082(2) 0.23(3) Uani 1 1 d . . .
H2S1 H -0.0139 0.4322 0.0311 0.158 Uiso 1 1 calc R . .
H2S2 H -0.0831 0.4434 0.0707 0.158 Uiso 1 1 calc R . .
H2S3 H -0.0250 0.3788 0.0992 0.158 Uiso 1 1 calc R . .
C3S C 0.0646(15) 0.5871(10) 0.2315(15) 0.154(8) Uani 1 1 d . . .
H3S1 H 0.0388 0.5865 0.2748 0.132 Uiso 1 1 calc R . .
H3S2 H 0.0721 0.6351 0.2168 0.132 Uiso 1 1 calc R . .
H3S3 H 0.1157 0.5641 0.2527 0.132 Uiso 1 1 calc R . .
C4S C -0.044(2) 0.5970(13) 0.102(2) 0.37(3) Uani 1 1 d . . .
H4S1 H -0.0885 0.6009 0.1237 0.152 Uiso 1 1 calc R . .
H4S2 H -0.0618 0.5774 0.0456 0.152 Uiso 1 1 calc R . .
H4S3 H -0.0214 0.6429 0.1007 0.152 Uiso 1 1 calc R . .
O1T O 0.8331(13) 0.1927(12) 0.4571(14) 0.241(11) Uani 1 1 d . . .
N1T N 0.854(2) 0.287(2) 0.517(4) 0.36(5) Uani 1 1 d . . .
C1T C 0.8468(16) 0.254(2) 0.468(3) 0.211(19) Uani 1 1 d . . .
C2T C 0.8649(18) 0.280(2) 0.387(3) 0.25(2) Uani 1 1 d . . .
H2T1 H 0.8607 0.3304 0.3834 0.248 Uiso 1 1 calc R . .
H2T2 H 0.8270 0.2593 0.3370 0.248 Uiso 1 1 calc R . .
H2T3 H 0.9181 0.2658 0.3897 0.248 Uiso 1 1 calc R . .
C3T C 0.831(3) 0.272(4) 0.598(2) 0.28(5) Uani 1 1 d . . .
H3T1 H 0.8358 0.2226 0.6103 0.244 Uiso 1 1 calc R . .
H3T2 H 0.7765 0.2868 0.5890 0.244 Uiso 1 1 calc R . .
H3T3 H 0.8660 0.2980 0.6453 0.244 Uiso 1 1 calc R . .
C4T C 0.877(4) 0.349(3) 0.518(4) 0.21(5) Uani 1 1 d . . .
H4T1 H 0.8351 0.3770 0.4806 0.269 Uiso 1 1 calc R . .
H4T2 H 0.9229 0.3496 0.4979 0.269 Uiso 1 1 calc R . .
H4T3 H 0.8916 0.3669 0.5748 0.269 Uiso 1 1 calc R . .
O1R O 0.9459(11) 0.4856(10) 0.3466(12) 0.239(6) Uani 1 1 d . . .
N1R N 0.8562(13) 0.5368(15) 0.2355(15) 0.222(8) Uani 1 1 d . . .
C1R C 0.8803(13) 0.4184(12) 0.2243(17) 0.240(9) Uani 1 1 d . . .
H1R1 H 0.8237 0.4105 0.2003 0.235 Uiso 1 1 calc R . .
H1R2 H 0.9040 0.3803 0.2624 0.235 Uiso 1 1 calc R . .
H1R3 H 0.9038 0.4205 0.1791 0.235 Uiso 1 1 calc R . .
C2R C 0.8966(17) 0.4945(18) 0.278(2) 0.234(12) Uani 1 1 d . . .
C3R C 0.8752(14) 0.6059(12) 0.2841(17) 0.216(10) Uani 1 1 d . . .
H3R1 H 0.8515 0.6061 0.3291 0.249 Uiso 1 1 calc R . .
H3R2 H 0.8541 0.6445 0.2457 0.249 Uiso 1 1 calc R . .
H3R3 H 0.9322 0.6110 0.3083 0.249 Uiso 1 1 calc R . .
C4R C 0.7960(15) 0.5419(13) 0.1532(15) 0.182(9) Uani 1 1 d . . .
H4R1 H 0.7711 0.4966 0.1374 0.221 Uiso 1 1 calc R . .
H4R2 H 0.8203 0.5566 0.1114 0.221 Uiso 1 1 calc R . .
H4R3 H 0.7563 0.5758 0.1557 0.221 Uiso 1 1 calc R . .

loop_
_atom_site_aniso_label
_atom_site_aniso_U_11
_atom_site_aniso_U_22
_atom_site_aniso_U_33
_atom_site_aniso_U_23
_atom_site_aniso_U_13
_atom_site_aniso_U_12
Co1 0.0363(8) 0.0339(8) 0.0291(8) 0.0029(5) 0.0103(6) 0.0008(6)
Zn1 0.0470(8) 0.0369(7) 0.0397(8) 0.0011(5) 0.0157(6) -0.0015(5)
Zn2 0.0431(8) 0.0580(10) 0.0400(8) -0.0095(6) 0.0122(6) 0.0039(6)
Cl1 0.088(2) 0.0565(18) 0.0525(18) -0.0155(14) 0.0172(16) 0.0143(15)
Cl2 0.0618(18) 0.0551(18) 0.0647(19) -0.0178(14) 0.0142(15) -0.0107(14)
Cl3 0.071(2) 0.152(4) 0.070(2) -0.008(2) 0.0317(18) -0.033(2)
O1 0.083(5) 0.056(5) 0.052(5) -0.005(4) 0.047(4) -0.005(4)
O2 0.093(6) 0.058(5) 0.090(6) 0.015(4) 0.068(5) 0.004(4)
N1 0.036(4) 0.036(5) 0.029(4) 0.007(4) 0.012(4) 0.000(3)
N2 0.037(4) 0.040(5) 0.032(4) 0.001(4) 0.013(4) -0.005(4)
N3 0.059(6) 0.027(5) 0.036(5) 0.001(4) 0.019(4) -0.005(4)
N4 0.042(5) 0.042(5) 0.027(4) 0.004(4) 0.016(4) 0.003(4)
N5 0.045(6) 0.059(6) 0.045(5) -0.010(4) 0.016(4) 0.008(4)
C1 0.045(6) 0.040(7) 0.043(6) 0.012(5) 0.015(5) 0.003(5)
C2 0.069(7) 0.032(7) 0.084(9) 0.020(6) 0.042(7) 0.008(5)
C3 0.092(9) 0.028(6) 0.087(9) 0.005(6) 0.049(8) 0.003(6)
C4 0.064(7) 0.038(7) 0.059(7) -0.008(5) 0.033(6) 0.005(5)
C5 0.037(5) 0.038(6) 0.036(6) 0.008(5) 0.010(5) 0.008(4)
C6 0.048(6) 0.029(6) 0.033(6) -0.003(5) 0.015(5) -0.004(4)
C7 0.043(6) 0.033(6) 0.026(5) 0.002(4) 0.013(5) -0.001(5)
C8 0.057(7) 0.048(7) 0.054(7) 0.014(6) 0.029(6) 0.011(6)
C9 0.085(9) 0.045(7) 0.047(7) 0.013(5) 0.020(7) 0.021(6)
C10 0.091(10) 0.042(7) 0.051(7) 0.011(6) 0.032(7) -0.007(7)
C11 0.068(7) 0.043(7) 0.054(7) 0.001(6) 0.029(6) -0.015(6)
C12 0.042(7) 0.047(6) 0.032(6) 0.000(5) 0.014(5) 0.004(5)
C13 0.042(6) 0.077(8) 0.046(7) -0.005(6) 0.012(6) -0.007(6)
C14 0.055(8) 0.083(9) 0.056(7) -0.021(7) 0.019(6) -0.003(6)
C15 0.069(9) 0.110(11) 0.054(8) -0.037(8) 0.021(7) 0.017(8)
C16 0.058(8) 0.100(10) 0.058(8) -0.019(7) 0.023(7) 0.014(7)
C17 0.045(6) 0.053(8) 0.045(6) 0.008(5) 0.022(5) 0.007(5)
O3 0.071(6) 0.062(5) 0.075(6) 0.017(4) -0.012(5) 0.013(4)
O4 0.053(5) 0.071(5) 0.081(6) -0.019(5) -0.002(5) -0.015(4)
N6 0.044(5) 0.035(5) 0.036(5) 0.003(4) 0.016(4) 0.001(4)
N7 0.032(4) 0.046(5) 0.035(5) 0.000(4) 0.009(4) 0.006(4)
N8 0.052(5) 0.054(6) 0.040(5) -0.016(4) 0.015(4) -0.010(5)
N9 0.034(5) 0.045(5) 0.031(5) -0.001(4) 0.009(4) 0.001(4)
N10 0.045(5) 0.053(6) 0.045(5) 0.017(4) 0.014(4) 0.005(4)
C18 0.052(7) 0.039(7) 0.040(6) -0.011(5) 0.012(5) -0.009(5)
C19 0.055(7) 0.040(7) 0.073(8) -0.009(6) 0.010(6) -0.003(6)
C20 0.095(10) 0.031(6) 0.104(11) -0.015(7) 0.032(9) -0.014(7)
C21 0.064(8) 0.047(8) 0.088(9) 0.021(7) 0.025(7) 0.016(6)
C22 0.053(7) 0.046(7) 0.042(6) 0.005(5) 0.019(6) 0.013(5)
C23 0.044(7) 0.053(7) 0.042(6) 0.011(5) 0.012(6) 0.006(6)
C24 0.031(5) 0.050(6) 0.029(6) -0.002(5) 0.004(5) 0.002(5)
C25 0.049(6) 0.057(7) 0.036(6) -0.004(5) 0.014(5) -0.010(5)
C26 0.060(7) 0.087(9) 0.049(7) -0.024(7) 0.022(6) -0.009(7)
C27 0.058(8) 0.088(9) 0.066(8) -0.025(7) 0.023(7) -0.030(7)
C28 0.069(8) 0.088(9) 0.056(8) -0.025(7) 0.036(7) -0.026(7)
C29 0.039(6) 0.051(7) 0.030(6) 0.004(5) 0.008(5) -0.011(5)
C30 0.043(7) 0.087(9) 0.048(7) 0.020(7) 0.012(6) 0.005(6)
C31 0.068(8) 0.085(9) 0.039(7) 0.025(6) 0.013(6) 0.000(7)
C32 0.061(8) 0.072(8) 0.079(9) 0.043(7) 0.019(7) 0.013(7)
C33 0.053(7) 0.071(8) 0.081(9) 0.029(7) 0.027(7) 0.016(6)
C34 0.042(7) 0.049(7) 0.051(7) -0.006(6) 0.015(6) -0.007(5)
O1S 0.0521(11) 0.0548(10) 0.0412(10) -0.0031(8) -0.0052(8) 0.0067(8)
N1S 0.0501(14) 0.0439(12) 0.0569(12) 0.0050(9) -0.0039(10) 0.0057(10)
C1S 0.0518(18) 0.0591(17) 0.0669(17) -0.0086(14) -0.0294(14) 0.0283(14)
C2S 0.0505(14) 0.0662(16) 0.0738(17) -0.0133(14) -0.0212(12) 0.0157(12)
C3S 0.0424(12) 0.0454(12) 0.0531(13) -0.0067(9) -0.0063(9) 0.0063(9)
C4S 0.0859(17) 0.0703(15) 0.0708(14) 0.0013(12) -0.0069(13) 0.0429(13)
O1T 0.31(3) 0.145(17) 0.25(2) -0.099(18) 0.022(19) -0.015(18)
N1T 0.16(2) 0.17(3) 0.54(10) -0.12(4) -0.02(4) 0.06(2)
C1T 0.12(2) 0.20(5) 0.30(5) -0.13(4) -0.01(2) 0.06(3)
C2T 0.13(2) 0.28(5) 0.35(5) 0.01(4) 0.09(3) -0.02(2)
C3T 0.13(4) 0.43(11) 0.12(2) 0.10(4) -0.03(2) -0.12(5)
C4T 0.23(2) 0.41(10) 0.11(1) 0.09(4) -0.02(2) -0.10(3)
O1R 0.199(14) 0.323(17) 0.190(14) 0.044(13) 0.055(12) 0.022(12)
N1R 0.157(17) 0.33(3) 0.166(19) 0.046(18) 0.035(15) 0.028(16)
C1R 0.24(2) 0.113(16) 0.42(3) -0.055(18) 0.17(2) -0.033(15)
C2R 0.14(2) 0.35(3) 0.20(3) 0.13(2) 0.045(17) 0.07(2)
C3R 0.29(2) 0.134(17) 0.32(3) -0.093(17) 0.11(2) -0.030(16)
C4R 0.23(2) 0.31(2) 0.155(18) 0.002(17) 0.079(17) 0.021(18)

loop_
_atom_type_symbol
_atom_type_description
_atom_type_scat_dispersion_real
_atom_type_scat_dispersion_imag
_atom_type_scat_source
C C 0.0033 0.0016 'International Tables Vol C Tables 4.2.6.8 and 6.1.1.4'
H H 0.0000 0.0000 'International Tables Vol C Tables 4.2.6.8 and 6.1.1.4'
N N 0.0061 0.0033 'International Tables Vol C Tables 4.2.6.8 and 6.1.1.4'
O O 0.0106 0.0060 'International Tables Vol C Tables 4.2.6.8 and 6.1.1.4'
Co Co 0.3494 0.9721 'International Tables Vol C Tables 4.2.6.8 and 6.1.1.4'
Zn Zn 0.2839 1.4301 'International Tables Vol C Tables 4.2.6.8 and 6.1.1.4'
Cl Cl 0.1484 0.1585 'International Tables Vol C Tables 4.2.6.8 and 6.1.1.4'

loop_
_geom_angle_atom_site_label_1
_geom_angle_atom_site_label_2
_geom_angle_atom_site_label_3
_geom_angle
_geom_angle_site_symmetry_1
_geom_angle_site_symmetry_3
_geom_angle_publ_flag
N1 Co1 N6 177.1(3) . . ?
N1 Co1 N4 82.1(3) . . ?
N6 Co1 N4 99.7(3) . . ?
N1 Co1 N9 101.4(3) . . ?
N6 Co1 N9 81.0(3) . . ?
N4 Co1 N9 92.4(3) . . ?
N1 Co1 N2 80.3(3) . . ?
N6 Co1 N2 98.0(3) . . ?
N4 Co1 N2 162.3(3) . . ?
N9 Co1 N2 89.7(3) . . ?
N1 Co1 N7 96.2(3) . . ?
N6 Co1 N7 81.5(3) . . ?
N4 Co1 N7 89.5(3) . . ?
N9 Co1 N7 162.5(3) . . ?
N2 Co1 N7 93.8(3) . . ?
N10 Zn1 N3 122.1(3) . . ?
N10 Zn1 Cl1 103.0(3) . . ?
N3 Zn1 Cl1 112.2(2) . . ?
N10 Zn1 Cl2 105.9(2) . . ?
N3 Zn1 Cl2 104.8(2) . . ?
Cl1 Zn1 Cl2 108.05(12) . . ?
O1S Zn2 N5 91.1(5) . . ?
O1S Zn2 N8 108.8(4) . . ?
N5 Zn2 N8 127.3(3) . . ?
O1S Zn2 Cl3 110.2(5) . . ?
N5 Zn2 Cl3 109.8(3) . . ?
N8 Zn2 Cl3 107.9(3) . . ?
C5 N1 C1 122.1(8) . . ?
C5 N1 Co1 119.5(6) . . ?
C1 N1 Co1 118.1(6) . . ?
C6 N2 C7 120.3(7) . . ?
C6 N2 Co1 116.1(6) . . ?
C7 N2 Co1 123.5(6) . . ?
C7 N3 C11 117.2(8) . . ?
C7 N3 Zn1 125.8(6) . . ?
C11 N3 Zn1 116.9(7) . . ?
C17 N4 C12 118.1(8) . . ?
C17 N4 Co1 114.7(6) . . ?
C12 N4 Co1 126.9(6) . . ?
C16 N5 C12 118.6(9) . . ?
C16 N5 Zn2 116.1(7) . . ?
C12 N5 Zn2 125.2(6) . . ?
N1 C1 C2 119.1(9) . . ?
N1 C1 C17 112.3(8) . . ?
C2 C1 C17 128.5(9) . . ?
C3 C2 C1 119.7(9) . . ?
C3 C2 H2 120.1 . . ?
C1 C2 H2 120.2 . . ?
C2 C3 C4 119.1(10) . . ?
C2 C3 H3 120.5 . . ?
C4 C3 H3 120.4 . . ?
C5 C4 C3 120.5(9) . . ?
C5 C4 H4 119.7 . . ?
C3 C4 H4 119.8 . . ?
N1 C5 C4 119.5(9) . . ?
N1 C5 C6 112.8(8) . . ?
C4 C5 C6 127.7(9) . . ?
O1 C6 N2 127.0(8) . . ?
O1 C6 C5 122.1(9) . . ?
N2 C6 C5 110.9(8) . . ?
C8 C7 N3 121.8(9) . . ?
C8 C7 N2 122.5(9) . . ?
N3 C7 N2 115.7(8) . . ?
C7 C8 C9 120.5(11) . . ?
C7 C8 H8 119.7 . . ?
C9 C8 H8 119.8 . . ?
C10 C9 C8 118.5(10) . . ?
C10 C9 H9 120.8 . . ?
C8 C9 H9 120.8 . . ?
C11 C10 C9 118.9(10) . . ?
C11 C10 H10 120.6 . . ?
C9 C10 H10 120.6 . . ?
C10 C11 N3 123.2(10) . . ?
C10 C11 H11 118.4 . . ?
N3 C11 H11 118.4 . . ?
N5 C12 C13 120.9(9) . . ?
N5 C12 N4 117.4(8) . . ?
C13 C12 N4 121.7(9) . . ?
C12 C13 C14 119.3(10) . . ?
C12 C13 H13 120.2 . . ?
C14 C13 H13 120.4 . . ?
C15 C14 C13 118.2(11) . . ?
C15 C14 H14 120.9 . . ?
C13 C14 H14 121.0 . . ?
C16 C15 C14 121.0(11) . . ?
C16 C15 H15 119.5 . . ?
C14 C15 H15 119.6 . . ?
N5 C16 C15 121.8(11) . . ?
N5 C16 H16 119.2 . . ?
C15 C16 H16 119.0 . . ?
O2 C17 N4 126.2(9) . . ?
O2 C17 C1 121.2(9) . . ?
N4 C17 C1 112.6(8) . . ?
C18 N6 C22 122.5(8) . . ?
C18 N6 Co1 119.2(7) . . ?
C22 N6 Co1 118.1(7) . . ?
C23 N7 C24 119.2(8) . . ?
C23 N7 Co1 115.7(7) . . ?
C24 N7 Co1 124.9(6) . . ?
C28 N8 C24 119.4(8) . . ?
C28 N8 Zn2 115.7(7) . . ?
C24 N8 Zn2 124.7(6) . . ?
C34 N9 C29 119.3(8) . . ?
C34 N9 Co1 116.3(6) . . ?
C29 N9 Co1 124.2(6) . . ?
C29 N10 C33 117.9(9) . . ?
C29 N10 Zn1 126.8(7) . . ?
C33 N10 Zn1 115.1(7) . . ?
N6 C18 C19 120.0(10) . . ?
N6 C18 C34 112.5(9) . . ?
C19 C18 C34 127.6(10) . . ?
C18 C19 C20 118.9(10) . . ?
C18 C19 H19 120.5 . . ?
C20 C19 H19 120.5 . . ?
C21 C20 C19 120.9(11) . . ?
C21 C20 H20 119.5 . . ?
C19 C20 H20 119.5 . . ?
C20 C21 C22 118.5(11) . . ?
C20 C21 H21 120.8 . . ?
C22 C21 H21 120.8 . . ?
N6 C22 C21 119.1(10) . . ?
N6 C22 C23 113.3(9) . . ?
C21 C22 C23 127.6(10) . . ?
O3 C23 N7 127.2(10) . . ?
O3 C23 C22 122.0(10) . . ?
N7 C23 C22 110.8(9) . . ?
N8 C24 C25 120.3(9) . . ?
N8 C24 N7 117.1(8) . . ?
C25 C24 N7 122.5(9) . . ?
C26 C25 C24 120.4(10) . . ?
C26 C25 H25 119.8 . . ?
C24 C25 H25 119.9 . . ?
C25 C26 C27 119.3(10) . . ?
C25 C26 H26 120.3 . . ?
C27 C26 H26 120.3 . . ?
C26 C27 C28 119.0(11) . . ?
C26 C27 H27 120.4 . . ?
C28 C27 H27 120.5 . . ?
N8 C28 C27 121.4(10) . . ?
N8 C28 H28 119.3 . . ?
C27 C28 H28 119.3 . . ?
N10 C29 C30 120.9(9) . . ?
N10 C29 N9 116.9(8) . . ?
C30 C29 N9 122.0(9) . . ?
C29 C30 C31 121.2(10) . . ?
C29 C30 H30 119.4 . . ?
C31 C30 H30 119.4 . . ?
C30 C31 C32 118.4(10) . . ?
C30 C31 H31 120.8 . . ?
C32 C31 H31 120.8 . . ?
C33 C32 C31 117.7(11) . . ?
C33 C32 H32 121.2 . . ?
C31 C32 H32 121.2 . . ?
N10 C33 C32 123.9(11) . . ?
N10 C33 H33 118.0 . . ?
C32 C33 H33 118.1 . . ?
O4 C34 N9 127.7(10) . . ?
O4 C34 C18 121.3(9) . . ?
N9 C34 C18 111.0(9) . . ?
C1S O1S Zn2 147.2(15) . . ?
C1S N1S C4S 134(2) . . ?
O1S C1S N1S 128(2) . . ?
O1S C1S C2S 112(2) . . ?
C2R N1R C4R 139(3) . . ?
C2R N1R C3R 107(3) . . ?
C4R N1R C3R 115(2) . . ?
C2R C1R H1R1 109.3 . . ?
C2R C1R H1R2 110.0 . . ?
H1R1 C1R H1R2 109.3 . . ?
C2R C1R H1R3 109.00 . . ?
H1R1 C1R H1R3 109.4 . . ?
H1R2 C1R H1R3 109.2 . . ?
N1R C2R O1R 143(4) . . ?
N1R C2R C1R 108(3) . . ?
O1R C2R C1R 109(3) . . ?
N1R C3R H3R1 110.6 . . ?
N1R C3R H3R2 110.0 . . ?
H3R1 C3R H3R2 108.0 . . ?
H3R1 C3R H3R3 109.00 . . ?
H3R2 C3R H3R3 110.0 . . ?
N1R C4R H4R1 109.9 . . ?
N1R C4R H4R2 109.9 . . ?
H4R1 C4R H4R2 109.1 . . ?
N1R C4R H4R3 109.7 . . ?
H4R1 C4R H4R3 109.1 . . ?
H4R2 C4R H4R3 109.1 . . ?

loop_
_geom_bond_atom_site_label_1
_geom_bond_atom_site_label_2
_geom_bond_distance
_geom_bond_site_symmetry_2
_geom_bond_publ_flag
Co1 N1 1.867(7) . ?
Co1 N6 1.877(7) . ?
Co1 N4 1.951(7) . ?
Co1 N9 1.955(7) . ?
Co1 N2 1.970(7) . ?
Co1 N7 1.970(7) . ?
Zn1 N10 2.062(8) . ?
Zn1 N3 2.065(8) . ?
Zn1 Cl1 2.243(3) . ?
Zn1 Cl2 2.251(3) . ?
Zn2 O1S 1.946(12) . ?
Zn2 N5 2.017(8) . ?
Zn2 N8 2.040(8) . ?
Zn2 Cl3 2.210(4) . ?
O1 C6 1.221(11) . ?
O2 C17 1.249(11) . ?
N1 C5 1.337(11) . ?
N1 C1 1.349(12) . ?
N2 C6 1.353(12) . ?
N2 C7 1.411(11) . ?
N3 C7 1.347(11) . ?
N3 C11 1.352(12) . ?
N4 C17 1.358(13) . ?
N4 C12 1.389(12) . ?
N5 C16 1.345(13) . ?
N5 C12 1.349(12) . ?
C1 C2 1.384(14) . ?
C1 C17 1.475(14) . ?
C2 C3 1.370(15) . ?
C2 H2 0.9300 . ?
C3 C4 1.375(14) . ?
C3 H3 0.9300 . ?
C4 C5 1.363(13) . ?
C4 H4 0.9300 . ?
C5 C6 1.472(13) . ?
C7 C8 1.337(13) . ?
C8 C9 1.375(15) . ?
C8 H8 0.9300 . ?
C9 C10 1.365(15) . ?
C9 H9 0.9300 . ?
C10 C11 1.345(15) . ?
C10 H10 0.9300 . ?
C11 H11 0.9300 . ?
C12 C13 1.381(14) . ?
C13 C14 1.386(15) . ?
C13 H13 0.9300 . ?
C14 C15 1.357(15) . ?
C14 H14 0.9300 . ?
C15 C16 1.349(16) . ?
C15 H15 0.9300 . ?
C16 H16 0.9300 . ?
O3 C23 1.209(12) . ?
O4 C34 1.228(12) . ?
N6 C18 1.323(12) . ?
N6 C22 1.342(12) . ?
N7 C23 1.354(13) . ?
N7 C24 1.396(12) . ?
N8 C28 1.334(14) . ?
N8 C24 1.335(12) . ?
N9 C34 1.347(12) . ?
N9 C29 1.399(12) . ?
N10 C29 1.333(12) . ?
N10 C33 1.339(13) . ?
C18 C19 1.356(14) . ?
C18 C34 1.499(14) . ?
C19 C20 1.373(17) . ?
C19 H19 0.9300 . ?
C20 C21 1.358(17) . ?
C20 H20 0.9300 . ?
C21 C22 1.382(15) . ?
C21 H21 0.9300 . ?
C22 C23 1.500(15) . ?
C24 C25 1.371(13) . ?
C25 C26 1.337(15) . ?
C25 H25 0.9300 . ?
C26 C27 1.366(16) . ?
C26 H26 0.9300 . ?
C27 C28 1.361(15) . ?
C27 H27 0.9300 . ?
C28 H28 0.9300 . ?
C29 C30 1.356(14) . ?
C30 C31 1.368(16) . ?
C30 H30 0.9300 . ?
C31 C32 1.374(16) . ?
C31 H31 0.9300 . ?
C32 C33 1.363(15) . ?
C32 H32 0.9300 . ?
C33 H33 0.9300 . ?
O1S C1S 1.06(3) . ?
N1S C3S 1.40(2) . ?
N1S C1S 1.44(3) . ?
N1S C4S 1.48(3) . ?
C1S C2S 1.66(7) . ?
C3S H3S1 0.9601 . ?
C3S H3S2 0.9601 . ?
C3S H3S3 0.9601 . ?
O1T C1T 1.19(4) . ?
N1T C1T 1.03(5) . ?
N1T C4T 1.28(6) . ?
N1T C3T 1.55(7) . ?
C2T H2T1 0.9601 . ?
C2T H2T2 0.9602 . ?
C2T H2T3 0.9601 . ?
C4T H4T1 0.9618 . ?
C4T H4T2 0.9621 . ?
C4T H4T3 0.9500 . ?
O1R C2R 1.19(3) . ?
N1R C2R 1.15(3) . ?
N1R C4R 1.43(3) . ?
N1R C3R 1.51(3) . ?
C1R C2R 1.67(4) . ?
C1R H1R1 0.9617 . ?
C1R H1R2 0.9619 . ?
C1R H1R3 0.9621 . ?
C3R H3R1 0.9600 . ?
C3R H3R2 0.9697 . ?
C3R H3R3 0.9600 . ?
C4R H4R1 0.9634 . ?
C4R H4R2 0.9635 . ?
C4R H4R3 0.9634 . ?

loop_
_geom_torsion_atom_site_label_1
_geom_torsion_atom_site_label_2
_geom_torsion_atom_site_label_3
_geom_torsion_atom_site_label_4
_geom_torsion
_geom_torsion_site_symmetry_1
_geom_torsion_site_symmetry_2
_geom_torsion_site_symmetry_3
_geom_torsion_site_symmetry_4
_geom_torsion_publ_flag
N4 Co1 N1 C5 176.4(7) . . . . ?
N9 Co1 N1 C5 -92.7(7) . . . . ?
N2 Co1 N1 C5 -5.0(7) . . . . ?
N7 Co1 N1 C5 87.8(7) . . . . ?
N4 Co1 N1 C1 3.0(7) . . . . ?
N9 Co1 N1 C1 93.8(7) . . . . ?
N2 Co1 N1 C1 -178.4(7) . . . . ?
N7 Co1 N1 C1 -85.6(7) . . . . ?
N1 Co1 N2 C6 6.0(6) . . . . ?
N6 Co1 N2 C6 -171.6(7) . . . . ?
N4 Co1 N2 C6 10.5(14) . . . . ?
N9 Co1 N2 C6 107.6(7) . . . . ?
N7 Co1 N2 C6 -89.6(7) . . . . ?
N1 Co1 N2 C7 -174.6(7) . . . . ?
N6 Co1 N2 C7 7.8(7) . . . . ?
N4 Co1 N2 C7 -170.0(9) . . . . ?
N9 Co1 N2 C7 -73.0(7) . . . . ?
N7 Co1 N2 C7 89.8(7) . . . . ?
N10 Zn1 N3 C7 -39.1(8) . . . . ?
Cl1 Zn1 N3 C7 83.8(7) . . . . ?
Cl2 Zn1 N3 C7 -159.2(7) . . . . ?
N10 Zn1 N3 C11 144.0(7) . . . . ?
Cl1 Zn1 N3 C11 -93.1(7) . . . . ?
Cl2 Zn1 N3 C11 23.9(7) . . . . ?
N1 Co1 N4 C17 -3.5(6) . . . . ?
N6 Co1 N4 C17 174.2(6) . . . . ?
N9 Co1 N4 C17 -104.6(7) . . . . ?
N2 Co1 N4 C17 -8.0(14) . . . . ?
N7 Co1 N4 C17 92.8(7) . . . . ?
N1 Co1 N4 C12 -176.7(8) . . . . ?
N6 Co1 N4 C12 1.0(8) . . . . ?
N9 Co1 N4 C12 82.2(8) . . . . ?
N2 Co1 N4 C12 178.8(9) . . . . ?
N7 Co1 N4 C12 -80.4(8) . . . . ?
O1S Zn2 N5 C16 52.0(9) . . . . ?
N8 Zn2 N5 C16 166.7(8) . . . . ?
Cl3 Zn2 N5 C16 -60.0(9) . . . . ?
O1S Zn2 N5 C12 -125.1(9) . . . . ?
N8 Zn2 N5 C12 -10.4(10) . . . . ?
Cl3 Zn2 N5 C12 123.0(8) . . . . ?
C5 N1 C1 C2 2.0(14) . . . . ?
Co1 N1 C1 C2 175.2(7) . . . . ?
C5 N1 C1 C17 -175.2(8) . . . . ?
Co1 N1 C1 C17 -1.9(10) . . . . ?
N1 C1 C2 C3 -0.2(16) . . . . ?
C17 C1 C2 C3 176.4(11) . . . . ?
C1 C2 C3 C4 -2.1(18) . . . . ?
C2 C3 C4 C5 2.7(17) . . . . ?
C1 N1 C5 C4 -1.4(13) . . . . ?
Co1 N1 C5 C4 -174.6(7) . . . . ?
C1 N1 C5 C6 176.4(8) . . . . ?
Co1 N1 C5 C6 3.2(10) . . . . ?
C3 C4 C5 N1 -1.0(15) . . . . ?
C3 C4 C5 C6 -178.4(10) . . . . ?
C7 N2 C6 O1 -5.8(15) . . . . ?
Co1 N2 C6 O1 173.6(8) . . . . ?
C7 N2 C6 C5 174.8(8) . . . . ?
Co1 N2 C6 C5 -5.8(10) . . . . ?
N1 C5 C6 O1 -177.6(9) . . . . ?
C4 C5 C6 O1 -0.1(16) . . . . ?
N1 C5 C6 N2 1.8(11) . . . . ?
C4 C5 C6 N2 179.4(9) . . . . ?
C11 N3 C7 C8 0.4(13) . . . . ?
Zn1 N3 C7 C8 -176.4(7) . . . . ?
C11 N3 C7 N2 -178.3(8) . . . . ?
Zn1 N3 C7 N2 4.9(11) . . . . ?
C6 N2 C7 C8 99.9(11) . . . . ?
Co1 N2 C7 C8 -79.6(10) . . . . ?
C6 N2 C7 N3 -81.4(10) . . . . ?
Co1 N2 C7 N3 99.1(8) . . . . ?
N3 C7 C8 C9 0.1(15) . . . . ?
N2 C7 C8 C9 178.7(9) . . . . ?
C7 C8 C9 C10 -0.2(15) . . . . ?
C8 C9 C10 C11 -0.2(16) . . . . ?
C9 C10 C11 N3 0.8(16) . . . . ?
C7 N3 C11 C10 -0.9(14) . . . . ?
Zn1 N3 C11 C10 176.2(8) . . . . ?
C16 N5 C12 C13 -5.2(15) . . . . ?
Zn2 N5 C12 C13 171.8(8) . . . . ?
C16 N5 C12 N4 176.1(9) . . . . ?
Zn2 N5 C12 N4 -6.9(12) . . . . ?
C17 N4 C12 N5 -69.6(11) . . . . ?
Co1 N4 C12 N5 103.4(9) . . . . ?
C17 N4 C12 C13 111.7(11) . . . . ?
Co1 N4 C12 C13 -75.2(11) . . . . ?
N5 C12 C13 C14 2.7(16) . . . . ?
N4 C12 C13 C14 -178.7(10) . . . . ?
C12 C13 C14 C15 0.9(18) . . . . ?
C13 C14 C15 C16 -2(2) . . . . ?
C12 N5 C16 C15 4.2(18) . . . . ?
Zn2 N5 C16 C15 -173.0(11) . . . . ?
C14 C15 C16 N5 -1(2) . . . . ?
C12 N4 C17 O2 -4.1(15) . . . . ?
Co1 N4 C17 O2 -178.0(9) . . . . ?
C12 N4 C17 C1 177.2(8) . . . . ?
Co1 N4 C17 C1 3.3(10) . . . . ?
N1 C1 C17 O2 -179.8(9) . . . . ?
C2 C1 C17 O2 3.4(17) . . . . ?
N1 C1 C17 N4 -1.0(12) . . . . ?
C2 C1 C17 N4 -177.8(10) . . . . ?
N4 Co1 N6 C18 91.9(7) . . . . ?
N9 Co1 N6 C18 1.0(7) . . . . ?
N2 Co1 N6 C18 -87.5(7) . . . . ?
N7 Co1 N6 C18 179.9(7) . . . . ?
N4 Co1 N6 C22 -93.4(7) . . . . ?
N9 Co1 N6 C22 175.7(7) . . . . ?
N2 Co1 N6 C22 87.3(7) . . . . ?
N7 Co1 N6 C22 -5.4(7) . . . . ?
N1 Co1 N7 C23 -170.8(7) . . . . ?
N6 Co1 N7 C23 7.3(7) . . . . ?
N4 Co1 N7 C23 107.1(7) . . . . ?
N9 Co1 N7 C23 10.9(14) . . . . ?
N2 Co1 N7 C23 -90.2(7) . . . . ?
N1 Co1 N7 C24 3.7(7) . . . . ?
N6 Co1 N7 C24 -178.2(7) . . . . ?
N4 Co1 N7 C24 -78.3(7) . . . . ?
N9 Co1 N7 C24 -174.5(9) . . . . ?
N2 Co1 N7 C24 84.3(7) . . . . ?
O1S Zn2 N8 C28 -105.9(10) . . . . ?
N5 Zn2 N8 C28 147.6(8) . . . . ?
Cl3 Zn2 N8 C28 13.6(9) . . . . ?
O1S Zn2 N8 C24 69.2(9) . . . . ?
N5 Zn2 N8 C24 -37.3(10) . . . . ?
Cl3 Zn2 N8 C24 -171.3(7) . . . . ?
N1 Co1 N9 C34 177.7(7) . . . . ?
N6 Co1 N9 C34 -0.4(7) . . . . ?
N4 Co1 N9 C34 -99.8(7) . . . . ?
N2 Co1 N9 C34 97.7(7) . . . . ?
N7 Co1 N9 C34 -4.1(14) . . . . ?
N1 Co1 N9 C29 -5.5(8) . . . . ?
N6 Co1 N9 C29 176.4(7) . . . . ?
N4 Co1 N9 C29 77.0(7) . . . . ?
N2 Co1 N9 C29 -85.5(7) . . . . ?
N7 Co1 N9 C29 172.7(9) . . . . ?
N3 Zn1 N10 C29 -19.3(10) . . . . ?
Cl1 Zn1 N10 C29 -146.4(8) . . . . ?
Cl2 Zn1 N10 C29 100.2(8) . . . . ?
N3 Zn1 N10 C33 166.3(8) . . . . ?
Cl1 Zn1 N10 C33 39.2(8) . . . . ?
Cl2 Zn1 N10 C33 -74.2(8) . . . . ?
C22 N6 C18 C19 4.4(14) . . . . ?
Co1 N6 C18 C19 178.9(8) . . . . ?
C22 N6 C18 C34 -175.8(8) . . . . ?
Co1 N6 C18 C34 -1.3(11) . . . . ?
N6 C18 C19 C20 -2.5(17) . . . . ?
C34 C18 C19 C20 177.8(11) . . . . ?
C18 C19 C20 C21 -1.0(19) . . . . ?
C19 C20 C21 C22 2.5(19) . . . . ?
C18 N6 C22 C21 -2.8(14) . . . . ?
Co1 N6 C22 C21 -177.3(8) . . . . ?
C18 N6 C22 C23 177.3(8) . . . . ?
Co1 N6 C22 C23 2.8(10) . . . . ?
C20 C21 C22 N6 -0.7(16) . . . . ?
C20 C21 C22 C23 179.1(11) . . . . ?
C24 N7 C23 O3 -3.1(15) . . . . ?
Co1 N7 C23 O3 171.8(9) . . . . ?
C24 N7 C23 C22 177.7(8) . . . . ?
Co1 N7 C23 C22 -7.4(10) . . . . ?
N6 C22 C23 O3 -176.1(9) . . . . ?
C21 C22 C23 O3 4.1(17) . . . . ?
N6 C22 C23 N7 3.2(12) . . . . ?
C21 C22 C23 N7 -176.7(10) . . . . ?
C28 N8 C24 C25 -2.1(15) . . . . ?
Zn2 N8 C24 C25 -177.0(7) . . . . ?
C28 N8 C24 N7 -179.4(10) . . . . ?
Zn2 N8 C24 N7 5.7(12) . . . . ?
C23 N7 C24 N8 -87.9(11) . . . . ?
Co1 N7 C24 N8 97.7(9) . . . . ?
C23 N7 C24 C25 94.9(11) . . . . ?
Co1 N7 C24 C25 -79.5(11) . . . . ?
N8 C24 C25 C26 1.7(15) . . . . ?
N7 C24 C25 C26 178.8(10) . . . . ?
C24 C25 C26 C27 -2.2(18) . . . . ?
C25 C26 C27 C28 3.1(19) . . . . ?
C24 N8 C28 C27 3.1(18) . . . . ?
Zn2 N8 C28 C27 178.4(10) . . . . ?
C26 C27 C28 N8 -4(2) . . . . ?
C33 N10 C29 C30 -3.2(15) . . . . ?
Zn1 N10 C29 C30 -177.5(8) . . . . ?
C33 N10 C29 N9 -178.0(9) . . . . ?
Zn1 N10 C29 N9 7.7(12) . . . . ?
C34 N9 C29 N10 -87.8(11) . . . . ?
Co1 N9 C29 N10 95.5(9) . . . . ?
C34 N9 C29 C30 97.4(12) . . . . ?
Co1 N9 C29 C30 -79.3(11) . . . . ?
N10 C29 C30 C31 2.4(17) . . . . ?
N9 C29 C30 C31 176.9(10) . . . . ?
C29 C30 C31 C32 -0.2(18) . . . . ?
C30 C31 C32 C33 -1.1(19) . . . . ?
C29 N10 C33 C32 2.0(18) . . . . ?
Zn1 N10 C33 C32 176.9(11) . . . . ?
C31 C32 C33 N10 0(2) . . . . ?
C29 N9 C34 O4 1.6(16) . . . . ?
Co1 N9 C34 O4 178.5(9) . . . . ?
C29 N9 C34 C18 -177.1(8) . . . . ?
Co1 N9 C34 C18 -0.2(10) . . . . ?
N6 C18 C34 O4 -177.9(9) . . . . ?
C19 C18 C34 O4 1.9(17) . . . . ?
N6 C18 C34 N9 0.9(12) . . . . ?
C19 C18 C34 N9 -179.3(10) . . . . ?
N5 Zn2 O1S C1S 164(4) . . . . ?
N8 Zn2 O1S C1S 33(4) . . . . ?
Cl3 Zn2 O1S C1S -85(4) . . . . ?
Zn2 O1S C1S N1S -168(2) . . . . ?
Zn2 O1S C1S C2S 25(5) . . . . ?
C3S N1S C1S O1S 1(5) . . . . ?
C3S N1S C1S C2S 173(3) . . . . ?
C4T N1T C1T O1T 173(5) . . . . ?
C4T N1T C1T C2T -6(6) . . . . ?
